data_1546015
loop_
_publ_author_name
'Cavallo, Gabriella'
'Murray, Jane S.'
'Politzer, Peter'
'Pilati, Tullio'
'Ursini, Maurizio'
'Resnati, Giuseppe'

_publ_section_title
;
 Halogen bonding in hypervalent iodine and bromine derivatives: halonium
 salts
;
_journal_issue 4
_journal_name_full IUCrJ
_journal_page_first
;
;
_journal_paper_doi 10.1107/S2052252517004262
_journal_volume 4
_journal_year 2017
_chemical_formula_moiety '3(C12 H8 Br F2 1+), 2.5(Br 1-), 0.5(B F4 1-)'
_chemical_formula_sum 'C36 H24 B0.5 Br5.5 F8'
_chemical_formula_weight 1053.46
_chemical_name_systematic
; 
 ? 
;
_space_group_IT_number 212
_symmetry_cell_setting cubic
_symmetry_space_group_name_Hall 'P 4acd 2ab 3'
_symmetry_space_group_name_H-M 'P 43 3 2'
_atom_sites_solution_hydrogens geom
_atom_sites_solution_primary direct
_atom_sites_solution_secondary difmap
_audit_creation_method SHELXL-97
_cell_angle_alpha 90.00
_cell_angle_beta 90.00
_cell_angle_gamma 90.00
_cell_formula_units_Z 4
_cell_length_a 15.4248(7)
_cell_length_b 15.4248(7)
_cell_length_c 15.4248(7)
_cell_measurement_reflns_used 3702
_cell_measurement_temperature 103(2)
_cell_measurement_theta_max 25.02
_cell_measurement_theta_min 2.29
_cell_volume 3669.9(3)
_computing_cell_refinement 'Bruker SAINT'
_computing_data_collection 'Bruker APEX2'
_computing_data_reduction 'Bruker SAINT'
_computing_molecular_graphics
;
ORTEP-3 (Farrugia, L.J. (1997) Jour. Appl. Cryst. 30, 565)
Mercury (Macrae, C. F., Edgington, P. R., McCabe, P., Pidcock, E., 
Shields, G. P., Taylor, R., Towler, M. & van de Streek, J. (2006). 
J. Appl. Cryst. 39, 453-457
;
_computing_publication_material SHELXTL
_computing_structure_refinement 'SHELXL (Sheldrick, G. M. (2008). Acta Cryst. A64, 112-122)'
_computing_structure_solution
;
SIR2002 (Burla, M. C., Camalli, M., Carrozzini, B., Cascarano, G. L., 
Giacovazzo, C., Polidori, G. & Spagna, R. (2003). 
J. Appl. Cryst. 36, 1103.)
;
_diffrn_ambient_temperature 103(2)
_diffrn_measured_fraction_theta_full 0.993
_diffrn_measured_fraction_theta_max 0.956
_diffrn_measurement_device_type 'Bruker APEX-II CCD'
_diffrn_measurement_method '\f and \w scans'
_diffrn_radiation_monochromator graphite
_diffrn_radiation_source 'fine-focus sealed tube'
_diffrn_radiation_type MoK\a
_diffrn_radiation_wavelength 0.71073
_diffrn_reflns_av_R_equivalents 0.0512
_diffrn_reflns_av_sigmaI/netI 0.0427
_diffrn_reflns_limit_h_max 18
_diffrn_reflns_limit_h_min -20
_diffrn_reflns_limit_k_max 10
_diffrn_reflns_limit_k_min -18
_diffrn_reflns_limit_l_max 13
_diffrn_reflns_limit_l_min -20
_diffrn_reflns_number 13923
_diffrn_reflns_theta_full 27.47
_diffrn_reflns_theta_max 28.47
_diffrn_reflns_theta_min 3.24
_diffrn_standards_decay_% 0.00
_exptl_absorpt_coefficient_mu 6.087
_exptl_absorpt_correction_T_max 0.3991
_exptl_absorpt_correction_T_min 0.3440
_exptl_absorpt_correction_type multi-scan
_exptl_absorpt_process_details 'Bruker (2001). SADABS. Bruker AXS Inc., Madison, Wisconsin, USA.'
_exptl_crystal_colour colourless
_exptl_crystal_density_diffrn 1.907
_exptl_crystal_density_method 'not measured'
_exptl_crystal_description 'hexagonal truncated bipyramid'
_exptl_crystal_F_000 2028
_exptl_crystal_size_max 0.13
_exptl_crystal_size_mid 0.12
_exptl_crystal_size_min 0.10
_refine_diff_density_max 0.578
_refine_diff_density_min -0.418
_refine_diff_density_rms 0.075
_refine_ls_abs_structure_details 'Flack H D (1983), Acta Cryst. A39, 876-881'
_refine_ls_abs_structure_Flack 0.00(2)
_refine_ls_extinction_method none
_refine_ls_goodness_of_fit_ref 1.107
_refine_ls_hydrogen_treatment mixed
_refine_ls_matrix_type full
_refine_ls_number_parameters 99
_refine_ls_number_reflns 1462
_refine_ls_number_restraints 48
_refine_ls_restrained_S_all 1.141
_refine_ls_R_factor_all 0.0434
_refine_ls_R_factor_gt 0.0297
_refine_ls_shift/su_max 0.000
_refine_ls_shift/su_mean 0.000
_refine_ls_structure_factor_coef Fsqd
_refine_ls_weighting_details 'w=1/[\s^2^(Fo^2^)+(0.0114P)^2^+4.9818P] where P=(Fo^2^+2Fc^2^)/3'
_refine_ls_weighting_scheme calc
_refine_ls_wR_factor_gt 0.0516
_refine_ls_wR_factor_ref 0.0540
_reflns_number_gt 1253
_reflns_number_total 1462
_reflns_threshold_expression I>2\s(I)
_cod_data_source_file lc5079.cif
_cod_data_source_block gc148
_cod_original_sg_symbol_Hall 'P 4acd 2ab'
_cod_original_sg_symbol_H-M 'P 4(3) 3 2'
_cod_original_formula_sum 'C36 H24 B0.50 Br5.50 F8'
_cod_database_code 1546015

loop_
_symmetry_equiv_pos_as_xyz
'x, y, z'
'-x+1/2, -y, z+1/2'
'-x, y+1/2, -z+1/2'
'x+1/2, -y+1/2, -z'
'z, x, y'
'z+1/2, -x+1/2, -y'
'-z+1/2, -x, y+1/2'
'-z, x+1/2, -y+1/2'
'y, z, x'
'-y, z+1/2, -x+1/2'
'y+1/2, -z+1/2, -x'
'-y+1/2, -z, x+1/2'
'y+1/4, x+3/4, -z+3/4'
'-y+1/4, -x+1/4, -z+1/4'
'y+3/4, -x+3/4, z+1/4'
'-y+3/4, x+1/4, z+3/4'
'x+1/4, z+3/4, -y+3/4'
'-x+3/4, z+1/4, y+3/4'
'-x+1/4, -z+1/4, -y+1/4'
'x+3/4, -z+3/4, y+1/4'
'z+1/4, y+3/4, -x+3/4'
'z+3/4, -y+3/4, x+1/4'
'-z+3/4, y+1/4, x+3/4'
'-z+1/4, -y+1/4, -x+1/4'

loop_
_atom_site_label
_atom_site_type_symbol
_atom_site_fract_x
_atom_site_fract_y
_atom_site_fract_z
_atom_site_U_iso_or_equiv
_atom_site_adp_type
_atom_site_occupancy
_atom_site_symmetry_multiplicity
_atom_site_calc_flag
_atom_site_refinement_flags
Br1 Br 0.3750 0.22808(2) 0.97808(2) 0.02089(13) Uani 1 2 d S
F1 F 0.19639(17) 0.56978(15) 0.95371(18) 0.0465(7) Uani 1 1 d .
C1 C 0.3196(2) 0.3407(2) 0.9785(2) 0.0201(8) Uani 1 1 d D
C2 C 0.3684(3) 0.4127(3) 0.9632(3) 0.0311(10) Uani 1 1 d D
H2 H 0.4284(14) 0.4108(12) 0.958(3) 0.037 Uiso 1 1 d D
C3 C 0.3263(3) 0.4914(3) 0.9568(3) 0.0368(11) Uani 1 1 d D
H3 H 0.3572(12) 0.5420(14) 0.946(3) 0.044 Uiso 1 1 d D
C4 C 0.2371(3) 0.4932(3) 0.9642(3) 0.0309(10) Uani 1 1 d D
C5 C 0.1892(3) 0.4210(3) 0.9803(3) 0.0342(10) Uani 1 1 d D
H5 H 0.1293(14) 0.4231(12) 0.987(3) 0.041 Uiso 1 1 d D
C6 C 0.2316(3) 0.3416(3) 0.9885(3) 0.0332(10) Uani 1 1 d D
H6 H 0.2022(13) 0.2930(15) 1.008(3) 0.040 Uiso 1 1 d D
Br2 Br 0.45808(2) 0.04192(2) 0.95808(2) 0.02050(16) Uani 1 3 d S
B1 B 0.1250 0.1250 0.1250 0.0389(9) Uani 0.537(5) 6 d SPDU
F2 F 0.0740(3) 0.0740(3) 0.0740(3) 0.049(4) Uani 0.268(3) 3 d SPDU
F3 F 0.2041(6) 0.1119(12) 0.0880(8) 0.097(4) Uani 0.268(3) 1 d PDU
Br3 Br 0.1250 0.1250 0.1250 0.0389(9) Uani 0.463(5) 6 d SP

loop_
_atom_site_aniso_label
_atom_site_aniso_U_11
_atom_site_aniso_U_22
_atom_site_aniso_U_33
_atom_site_aniso_U_23
_atom_site_aniso_U_13
_atom_site_aniso_U_12
Br1 0.0204(3) 0.02111(19) 0.02111(19) -0.0042(2) -0.00358(16) 0.00358(16)
F1 0.0426(16) 0.0303(14) 0.0665(19) -0.0053(13) -0.0183(14) 0.0129(12)
C1 0.025(2) 0.0158(19) 0.019(2) -0.0050(16) -0.0048(16) 0.0060(16)
C2 0.021(2) 0.031(2) 0.041(3) -0.001(2) -0.002(2) 0.0018(18)
C3 0.031(2) 0.025(2) 0.054(3) 0.001(2) -0.006(2) -0.0001(19)
C4 0.031(2) 0.024(2) 0.038(2) -0.008(2) -0.010(2) 0.0101(19)
C5 0.022(2) 0.034(2) 0.047(3) -0.007(2) -0.004(2) 0.0090(18)
C6 0.023(2) 0.027(2) 0.050(3) -0.004(2) 0.000(2) 0.0002(18)
Br2 0.02050(16) 0.02050(16) 0.02050(16) 0.00118(16) -0.00118(16) 0.00118(16)
B1 0.0389(9) 0.0389(9) 0.0389(9) -0.0013(6) -0.0013(6) -0.0013(6)
F2 0.049(4) 0.049(4) 0.049(4) -0.012(4) -0.012(4) -0.012(4)
F3 0.070(7) 0.121(8) 0.100(8) 0.006(8) 0.007(7) 0.022(7)
Br3 0.0389(9) 0.0389(9) 0.0389(9) -0.0013(6) -0.0013(6) -0.0013(6)

loop_
_atom_type_symbol
_atom_type_description
_atom_type_scat_dispersion_real
_atom_type_scat_dispersion_imag
_atom_type_scat_source
C C 0.0033 0.0016 'International Tables Vol C Tables 4.2.6.8 and 6.1.1.4'
H H 0.0000 0.0000 'International Tables Vol C Tables 4.2.6.8 and 6.1.1.4'
B B 0.0013 0.0007 'International Tables Vol C Tables 4.2.6.8 and 6.1.1.4'
F F 0.0171 0.0103 'International Tables Vol C Tables 4.2.6.8 and 6.1.1.4'
Br Br -0.2901 2.4595 'International Tables Vol C Tables 4.2.6.8 and 6.1.1.4'

loop_
_geom_angle_atom_site_label_1
_geom_angle_atom_site_label_2
_geom_angle_atom_site_label_3
_geom_angle
_geom_angle_site_symmetry_1
_geom_angle_site_symmetry_3
C1 Br1 C1 100.9(2) 18_545 .
C2 C1 C6 124.0(4) . .
C2 C1 Br1 119.1(3) . .
C6 C1 Br1 116.7(3) . .
C1 C2 C3 118.0(4) . .
C1 C2 H2 122.7(11) . .
C3 C2 H2 119.4(11) . .
C2 C3 C4 118.7(4) . .
C2 C3 H3 120.7(12) . .
C4 C3 H3 120.6(12) . .
F1 C4 C5 119.1(4) . .
F1 C4 C3 118.1(4) . .
C5 C4 C3 122.7(4) . .
C4 C5 C6 118.8(4) . .
C4 C5 H5 122.2(11) . .
C6 C5 H5 119.1(12) . .
C1 C6 C5 117.8(4) . .
C1 C6 H6 121.0(12) . .
C5 C6 H6 120.7(12) . .
F3 B1 F3 116.5(5) 24 19
F3 B1 F3 43.2(10) 24 .
F3 B1 F3 157.9(12) 19 .
F3 B1 F3 84.9(13) 24 5
F3 B1 F3 43.2(10) 19 5
F3 B1 F3 116.5(5) . 5
F3 B1 F3 157.9(12) 24 9
F3 B1 F3 84.9(13) 19 9
F3 B1 F3 116.5(5) . 9
F3 B1 F3 116.5(5) 5 9
F3 B1 F3 116.5(5) 24 14
F3 B1 F3 116.5(5) 19 14
F3 B1 F3 84.9(13) . 14
F3 B1 F3 157.9(12) 5 14
F3 B1 F3 43.2(10) 9 14
F3 B1 F2 100.9(7) 24 14
F3 B1 F2 100.9(7) 19 14
F3 B1 F2 79.1(7) . 14
F3 B1 F2 79.1(7) 5 14
F3 B1 F2 79.1(7) 9 14
F3 B1 F2 100.9(7) 14 14
F3 B1 F2 79.1(7) 24 .
F3 B1 F2 79.1(7) 19 .
F3 B1 F2 100.9(7) . .
F3 B1 F2 100.9(7) 5 .
F3 B1 F2 100.9(7) 9 .
F3 B1 F2 79.1(7) 14 .
F2 B1 F2 179.997(2) 14 .
B1 F2 F3 50.4(5) . 24
B1 F2 F3 50.4(5) . 14
F3 F2 F3 83.8(7) 24 14
B1 F2 F3 50.4(5) . 19
F3 F2 F3 83.8(7) 24 19
F3 F2 F3 83.8(7) 14 19
F3 F3 B1 68.4(5) 24 .
F3 F3 F2 96.7(16) 24 14
B1 F3 F2 50.5(5) . 14

loop_
_geom_bond_atom_site_label_1
_geom_bond_atom_site_label_2
_geom_bond_distance
_geom_bond_site_symmetry_2
Br1 C1 1.936(4) 18_545
Br1 C1 1.936(4) .
F1 C4 1.348(4) .
C1 C2 1.364(5) .
C1 C6 1.365(5) .
C2 C3 1.381(6) .
C2 H2 0.93(2) .
C3 C4 1.381(6) .
C3 H3 0.93(2) .
C4 C5 1.358(6) .
C5 C6 1.394(5) .
C5 H5 0.93(2) .
C6 H6 0.93(2) .
B1 F3 1.362(8) 24
B1 F3 1.362(8) 19
B1 F3 1.362(8) .
B1 F3 1.362(8) 5
B1 F3 1.362(8) 9
B1 F3 1.362(8) 14
B1 F2 1.363(9) 14
B1 F2 1.363(9) .
F2 F3 1.734(15) 24
F2 F3 1.734(15) 14
F2 F3 1.734(15) 19
F3 F3 1.00(2) 24
F3 F2 1.734(15) 14

loop_
_geom_hbond_atom_site_label_D
_geom_hbond_atom_site_label_H
_geom_hbond_atom_site_label_A
_geom_hbond_distance_DH
_geom_hbond_distance_HA
_geom_hbond_distance_DA
_geom_hbond_angle_DHA
_geom_hbond_site_symmetry_A
C2 H2 F2 0.93(2) 2.31(2) 3.228(7) 170(2) 4_556
C2 H2 F3 0.93(2) 2.59(3) 3.356(16) 140(3) 18
C5 H5 Br2 0.93(2) 2.83(2) 3.734(4) 166(3) 4_457
C6 H6 F3 0.93(2) 2.54(3) 3.435(17) 163.1(17) 24_556

loop_
_geom_torsion_atom_site_label_1
_geom_torsion_atom_site_label_2
_geom_torsion_atom_site_label_3
_geom_torsion_atom_site_label_4
_geom_torsion
_geom_torsion_site_symmetry_1
_geom_torsion_site_symmetry_4
C1 Br1 C1 C2 77.7(3) 18_545 .
C1 Br1 C1 C6 -106.7(4) 18_545 .
C6 C1 C2 C3 -0.5(7) . .
Br1 C1 C2 C3 174.8(3) . .
C1 C2 C3 C4 -1.4(7) . .
C2 C3 C4 F1 -176.9(4) . .
C2 C3 C4 C5 2.1(7) . .
F1 C4 C5 C6 178.1(4) . .
C3 C4 C5 C6 -0.9(7) . .
C2 C1 C6 C5 1.7(7) . .
Br1 C1 C6 C5 -173.7(3) . .
C4 C5 C6 C1 -1.0(7) . .
F3 B1 F2 F3 120.0 19 24
F3 B1 F2 F3 -37.5(12) . 24
F3 B1 F2 F3 82.5(12) 5 24
F3 B1 F2 F3 -157.5(12) 9 24
F3 B1 F2 F3 -120.0 14 24
F2 B1 F2 F3 -109.0(13) 14 24
F3 B1 F2 F3 120.0 24 14
F3 B1 F2 F3 -120.0 19 14
F3 B1 F2 F3 82.5(12) . 14
F3 B1 F2 F3 -157.5(12) 5 14
F3 B1 F2 F3 -37.5(12) 9 14
F2 B1 F2 F3 11.0(13) 14 14
F3 B1 F2 F3 -120.0 24 19
F3 B1 F2 F3 -157.5(12) . 19
F3 B1 F2 F3 -37.5(12) 5 19
F3 B1 F2 F3 82.5(12) 9 19
F3 B1 F2 F3 120.0 14 19
F2 B1 F2 F3 131.0(13) 14 19
F3 B1 F3 F3 -27.0(19) 19 24
F3 B1 F3 F3 -47(3) 5 24
F3 B1 F3 F3 169.0(11) 9 24
F3 B1 F3 F3 139(3) 14 24
F2 B1 F3 F3 -119(2) 14 24
F2 B1 F3 F3 61(2) . 24
F3 B1 F3 F2 119(2) 24 14
F3 B1 F3 F2 92.2(2) 19 14
F3 B1 F3 F2 71.8(11) 5 14
F3 B1 F3 F2 -71.8(11) 9 14
F3 B1 F3 F2 -102.2(7) 14 14
F2 B1 F3 F2 180.0 . 14
